data_4517712
loop_
_publ_author_name
'Zhang, Xin'
'Wu, Song-Bai'
'Leng, Xuebing'
'Chung, Lung Wa'
'Liu, Guixia'
'Huang, Zheng'

_publ_section_title
;
 N-Bridged Pincer Iridium Complexes for Highly Efficient Alkane
 Dehydrogenation and the Relevant Linker Effects
;
_journal_name_full 'ACS Catalysis'
_journal_page_first 6475
_journal_page_last 6487
_journal_paper_doi 10.1021/acscatal.0c00539
_journal_year 2020
_chemical_formula_moiety 'C21 H36 Ir N O2 P2'
_chemical_formula_sum 'C21 H36 Ir N O2 P2'
_chemical_formula_weight 588.65
_space_group_crystal_system monoclinic
_space_group_IT_number 15
_space_group_name_Hall '-C 2yc'
_space_group_name_H-M_alt 'C 1 2/c 1'
_atom_sites_solution_hydrogens geom
_atom_sites_solution_primary dual
_audit_creation_date 2018-04-17
_audit_creation_method
;
Olex2 1.2
(compiled 2018.04.03 svn.r3497 for OlexSys, GUI svn.r5486)
;
_cell_angle_alpha 90
_cell_angle_beta 113.602(3)
_cell_angle_gamma 90
_cell_formula_units_Z 16
_cell_length_a 36.270(2)
_cell_length_b 7.8548(4)
_cell_length_c 36.2929(17)
_cell_measurement_reflns_used 9465
_cell_measurement_temperature 170(2)
_cell_measurement_theta_max 54.568
_cell_measurement_theta_min 4.266
_cell_volume 9474.7(9)
_computing_cell_refinement 'SAINT v8.37A (Bruker, 2015)'
_computing_data_reduction 'SAINT v8.37A (Bruker, 2015)'
_computing_molecular_graphics 'Olex2 (Dolomanov et al., 2009)'
_computing_publication_material 'Olex2 (Dolomanov et al., 2009)'
_computing_structure_refinement 'ShelXL (Sheldrick, 2015)'
_computing_structure_solution 'ShelXT (Sheldrick, 2015)'
_diffrn_ambient_temperature 170.01
_diffrn_measured_fraction_theta_full 0.980
_diffrn_measured_fraction_theta_max 0.972
_diffrn_measurement_device_type 'Bruker D8 Venture'
_diffrn_measurement_method '\f and \w scans'
_diffrn_radiation_type GaK\a
_diffrn_radiation_wavelength 1.34139
_diffrn_reflns_av_R_equivalents 0.0977
_diffrn_reflns_av_unetI/netI 0.0814
_diffrn_reflns_Laue_measured_fraction_full 0.980
_diffrn_reflns_Laue_measured_fraction_max 0.972
_diffrn_reflns_limit_h_max 41
_diffrn_reflns_limit_h_min -44
_diffrn_reflns_limit_k_max 9
_diffrn_reflns_limit_k_min -9
_diffrn_reflns_limit_l_max 44
_diffrn_reflns_limit_l_min -42
_diffrn_reflns_number 36642
_diffrn_reflns_point_group_measured_fraction_full 0.980
_diffrn_reflns_point_group_measured_fraction_max 0.972
_diffrn_reflns_theta_full 53.594
_diffrn_reflns_theta_max 55.119
_diffrn_reflns_theta_min 3.872
_diffrn_standards_number 0
_exptl_absorpt_coefficient_mu 8.479
_exptl_absorpt_correction_T_max 0.7508
_exptl_absorpt_correction_T_min 0.4572
_exptl_absorpt_correction_type multi-scan
_exptl_absorpt_process_details
'SADABS-2016/2 (Bruker,2016/2) was used for absorption correction. wR2(int) was 0.1308 before and 0.0942 after correction. The Ratio of minimum to maximum transmission is 0.6518. The \l/2 correction factor is Not present.'
_exptl_crystal_colour yellow
_exptl_crystal_density_diffrn 1.651
_exptl_crystal_description block
_exptl_crystal_F_000 4672
_exptl_crystal_size_max 0.1
_exptl_crystal_size_mid 0.03
_exptl_crystal_size_min 0.02
_refine_diff_density_max 2.133
_refine_diff_density_min -1.297
_refine_diff_density_rms 0.217
_refine_ls_extinction_method none
_refine_ls_goodness_of_fit_ref 1.032
_refine_ls_hydrogen_treatment constr
_refine_ls_matrix_type full
_refine_ls_number_parameters 505
_refine_ls_number_reflns 8847
_refine_ls_number_restraints 0
_refine_ls_restrained_S_all 1.032
_refine_ls_R_factor_all 0.1108
_refine_ls_R_factor_gt 0.0708
_refine_ls_shift/su_max 0.001
_refine_ls_shift/su_mean 0.000
_refine_ls_structure_factor_coef Fsqd
_refine_ls_weighting_details 'w=1/[\s^2^(Fo^2^)+(0.0437P)^2^+409.0915P] where P=(Fo^2^+2Fc^2^)/3'
_refine_ls_weighting_scheme calc
_refine_ls_wR_factor_gt 0.1439
_refine_ls_wR_factor_ref 0.1670
_reflns_Friedel_coverage 0.000
_reflns_number_gt 6205
_reflns_number_total 8847
_reflns_threshold_expression 'I > 2\s(I)'
_cod_data_source_file cs0c00539_si_011.cif
_cod_data_source_block mjl18140_0m
_cod_depositor_comments 'Adding full bibliography for 4517711--4517721.cif.'
_cod_original_cell_volume 9474.6(9)
_cod_database_code 4517712
_shelx_shelxl_version_number 2016/6
_shelx_space_group_comment
;
The symmetry employed for this shelxl refinement is uniquely defined
by the following loop, which should always be used as a source of
symmetry information in preference to the above space-group names.
They are only intended as comments.
;
_shelx_estimated_absorpt_t_max 0.849
_shelx_estimated_absorpt_t_min 0.484
_olex2_refinement_description
;
1. Fixed Uiso
 At 1.2 times of:
  All C(H) groups, All C(H,H) groups
 At 1.5 times of:
  All C(H,H,H) groups
2.a Ternary CH refined with riding coordinates:
 C10(H10), C13(H13), C16(H16), C19(H19), C31(H31), C34(H34), C37(H37), C40(H40)
2.b Secondary CH2 refined with riding coordinates:
 C8(H8A,H8B), C29(H29A,H29B)
2.c Aromatic/amide H refined with riding coordinates:
 C4(H4), C5(H5), C6(H6), C25(H25), C26(H26), C27(H27)
2.d Idealised Me refined as rotating group:
 C9(H9A,H9B,H9C), C11(H11A,H11B,H11C), C12(H12A,H12B,H12C), C14(H14A,H14B,
 H14C), C15(H15A,H15B,H15C), C17(H17A,H17B,H17C), C18(H18A,H18B,H18C), C20(H20A,
 H20B,H20C), C21(H21A,H21B,H21C), C30(H30A,H30B,H30C), C32(H32A,H32B,H32C),
 C33(H33A,H33B,H33C), C35(H35A,H35B,H35C), C36(H36A,H36B,H36C), C38(H38A,H38B,
 H38C), C39(H39A,H39B,H39C), C41(H41A,H41B,H41C), C42(H42A,H42B,H42C)
;
_olex2_submission_special_instructions 'No special instructions were received'

loop_
_space_group_symop_operation_xyz
'x, y, z'
'-x, y, -z+1/2'
'x+1/2, y+1/2, z'
'-x+1/2, y+1/2, -z+1/2'
'-x, -y, -z'
'x, -y, z-1/2'
'-x+1/2, -y+1/2, -z'
'x+1/2, -y+1/2, z-1/2'

loop_
_atom_site_label
_atom_site_type_symbol
_atom_site_fract_x
_atom_site_fract_y
_atom_site_fract_z
_atom_site_U_iso_or_equiv
_atom_site_adp_type
_atom_site_occupancy
_atom_site_site_symmetry_order
_atom_site_calc_flag
_atom_site_refinement_flags_posn
_atom_site_refinement_flags_adp
_atom_site_refinement_flags_occupancy
_atom_site_disorder_assembly
_atom_site_disorder_group
Ir1 Ir 0.61733(2) 0.29834(7) 0.70173(2) 0.03479(16) Uani 1 1 d . . . . .
P1 P 0.62793(10) 0.3944(4) 0.64796(10) 0.0390(8) Uani 1 1 d . . . . .
P2 P 0.62999(9) 0.1715(4) 0.76200(9) 0.0356(7) Uani 1 1 d . . . . .
O1 O 0.6709(2) 0.3110(11) 0.6512(2) 0.039(2) Uani 1 1 d . . . . .
O2 O 0.5397(3) 0.4826(15) 0.6878(3) 0.066(3) Uani 1 1 d . . . . .
N1 N 0.6747(3) 0.0732(14) 0.7744(3) 0.035(2) Uani 1 1 d . . . . .
C1 C 0.5696(4) 0.4026(19) 0.6930(4) 0.044(3) Uani 1 1 d . . . . .
C2 C 0.6717(4) 0.1868(15) 0.7115(3) 0.035(3) Uani 1 1 d . . . . .
C3 C 0.6891(4) 0.2059(17) 0.6846(4) 0.037(3) Uani 1 1 d . . . . .
C4 C 0.7243(4) 0.118(2) 0.6876(4) 0.049(3) Uani 1 1 d . . . . .
H4 H 0.734950 0.129309 0.667710 0.058 Uiso 1 1 calc R . . . .
C5 C 0.7424(4) 0.0157(18) 0.7207(4) 0.042(3) Uani 1 1 d . . . . .
H5 H 0.765878 -0.046110 0.723420 0.051 Uiso 1 1 calc R . . . .
C6 C 0.7275(4) -0.0003(18) 0.7504(4) 0.044(3) Uani 1 1 d . . . . .
H6 H 0.741379 -0.068550 0.773433 0.053 Uiso 1 1 calc R . . . .
C7 C 0.6925(4) 0.0833(17) 0.7463(4) 0.038(3) Uani 1 1 d . . . . .
C8 C 0.6933(4) -0.0376(19) 0.8095(4) 0.043(3) Uani 1 1 d . . . . .
H8A H 0.698377 -0.150185 0.800220 0.052 Uiso 1 1 calc R . . . .
H8B H 0.673857 -0.054706 0.822090 0.052 Uiso 1 1 calc R . . . .
C9 C 0.7330(4) 0.028(2) 0.8419(4) 0.054(4) Uani 1 1 d . . . . .
H9A H 0.753331 0.036430 0.830569 0.081 Uiso 1 1 calc GR . . . .
H9B H 0.742327 -0.050879 0.864712 0.081 Uiso 1 1 calc GR . . . .
H9C H 0.728635 0.140772 0.851068 0.081 Uiso 1 1 calc GR . . . .
C10 C 0.6331(4) 0.3233(18) 0.8025(4) 0.042(3) Uani 1 1 d . . . . .
H10 H 0.607076 0.387444 0.792768 0.051 Uiso 1 1 calc R . . . .
C11 C 0.6395(5) 0.247(2) 0.8437(4) 0.054(4) Uani 1 1 d . . . . .
H11A H 0.616648 0.172925 0.840763 0.080 Uiso 1 1 calc GR . . . .
H11B H 0.641455 0.338578 0.862645 0.080 Uiso 1 1 calc GR . . . .
H11C H 0.664325 0.179630 0.853843 0.080 Uiso 1 1 calc GR . . . .
C12 C 0.6664(4) 0.4527(18) 0.8064(4) 0.046(3) Uani 1 1 d . . . . .
H12A H 0.692760 0.397881 0.819395 0.068 Uiso 1 1 calc GR . . . .
H12B H 0.664795 0.549507 0.822752 0.068 Uiso 1 1 calc GR . . . .
H12C H 0.662841 0.492847 0.779653 0.068 Uiso 1 1 calc GR . . . .
C13 C 0.5965(4) 0.0046(17) 0.7658(4) 0.044(3) Uani 1 1 d . . . . .
H13 H 0.606628 -0.033311 0.794458 0.053 Uiso 1 1 calc R . . . .
C14 C 0.5971(4) -0.1479(19) 0.7400(5) 0.059(4) Uani 1 1 d . . . . .
H14A H 0.593347 -0.108733 0.713142 0.089 Uiso 1 1 calc GR . . . .
H14B H 0.575343 -0.226376 0.737942 0.089 Uiso 1 1 calc GR . . . .
H14C H 0.623017 -0.206677 0.752523 0.089 Uiso 1 1 calc GR . . . .
C15 C 0.5540(4) 0.079(2) 0.7539(5) 0.058(4) Uani 1 1 d . . . . .
H15A H 0.555240 0.177314 0.770843 0.086 Uiso 1 1 calc GR . . . .
H15B H 0.536403 -0.008341 0.757623 0.086 Uiso 1 1 calc GR . . . .
H15C H 0.543272 0.113679 0.725624 0.086 Uiso 1 1 calc GR . . . .
C16 C 0.6361(5) 0.6265(18) 0.6463(4) 0.051(4) Uani 1 1 d . . . . .
H16 H 0.609891 0.684533 0.640654 0.061 Uiso 1 1 calc R . . . .
C17 C 0.6650(6) 0.684(2) 0.6863(5) 0.079(5) Uani 1 1 d . . . . .
H17A H 0.657619 0.635578 0.707236 0.118 Uiso 1 1 calc GR . . . .
H17B H 0.664437 0.808869 0.687632 0.118 Uiso 1 1 calc GR . . . .
H17C H 0.692214 0.646860 0.690504 0.118 Uiso 1 1 calc GR . . . .
C18 C 0.6495(5) 0.6753(19) 0.6132(5) 0.060(4) Uani 1 1 d . . . . .
H18A H 0.675039 0.618427 0.617671 0.089 Uiso 1 1 calc GR . . . .
H18B H 0.653231 0.798954 0.613305 0.089 Uiso 1 1 calc GR . . . .
H18C H 0.629035 0.640163 0.587121 0.089 Uiso 1 1 calc GR . . . .
C19 C 0.5949(4) 0.329(2) 0.5963(4) 0.052(4) Uani 1 1 d . . . . .
H19 H 0.607131 0.372903 0.577847 0.062 Uiso 1 1 calc R . . . .
C20 C 0.5927(5) 0.139(2) 0.5927(5) 0.067(5) Uani 1 1 d . . . . .
H20A H 0.620029 0.092190 0.602023 0.101 Uiso 1 1 calc GR . . . .
H20B H 0.577545 0.107122 0.564523 0.101 Uiso 1 1 calc GR . . . .
H20C H 0.579261 0.093235 0.609174 0.101 Uiso 1 1 calc GR . . . .
C21 C 0.5535(5) 0.411(3) 0.5838(5) 0.082(6) Uani 1 1 d . . . . .
H21A H 0.541647 0.377238 0.602623 0.123 Uiso 1 1 calc GR . . . .
H21B H 0.536113 0.373093 0.556615 0.123 Uiso 1 1 calc GR . . . .
H21C H 0.556221 0.535197 0.584011 0.123 Uiso 1 1 calc GR . . . .
Ir2 Ir 0.38730(2) 1.03484(8) 0.52919(2) 0.03554(16) Uani 1 1 d . . . . .
P3 P 0.32399(9) 1.1341(4) 0.49607(9) 0.0331(7) Uani 1 1 d . . . . .
P4 P 0.44051(9) 0.8979(4) 0.57648(10) 0.0356(7) Uani 1 1 d . . . . .
O3 O 0.4286(3) 1.2096(14) 0.4826(3) 0.056(3) Uani 1 1 d . . . . .
O4 O 0.2959(2) 1.0386(12) 0.5165(2) 0.040(2) Uani 1 1 d . . . . .
N2 N 0.4212(3) 0.7966(15) 0.6065(3) 0.039(2) Uani 1 1 d . . . . .
C22 C 0.4126(4) 1.1377(19) 0.5002(4) 0.041(3) Uani 1 1 d . . . . .
C23 C 0.3587(4) 0.9218(17) 0.5610(3) 0.036(3) Uani 1 1 d . . . . .
C24 C 0.3170(3) 0.9393(17) 0.5501(3) 0.035(3) Uani 1 1 d . . . . .
C25 C 0.2958(4) 0.8668(17) 0.5704(4) 0.040(3) Uani 1 1 d . . . . .
H25 H 0.267538 0.881795 0.561670 0.048 Uiso 1 1 calc R . . . .
C26 C 0.3177(3) 0.7718(17) 0.6039(3) 0.036(3) Uani 1 1 d . . . . .
H26 H 0.304192 0.721379 0.618813 0.043 Uiso 1 1 calc R . . . .
C27 C 0.3593(4) 0.7465(16) 0.6168(3) 0.035(3) Uani 1 1 d . . . . .
H27 H 0.373503 0.681522 0.640298 0.042 Uiso 1 1 calc R . . . .
C28 C 0.3794(3) 0.8155(16) 0.5955(3) 0.031(3) Uani 1 1 d . . . . .
C29 C 0.4425(4) 0.666(2) 0.6363(4) 0.056(4) Uani 1 1 d . . . . .
H29A H 0.467153 0.634016 0.632541 0.067 Uiso 1 1 calc R . . . .
H29B H 0.425184 0.563797 0.630787 0.067 Uiso 1 1 calc R . . . .
C30 C 0.4543(4) 0.717(2) 0.6796(4) 0.060(4) Uani 1 1 d . . . . .
H30A H 0.467621 0.827776 0.684455 0.090 Uiso 1 1 calc GR . . . .
H30B H 0.472749 0.631290 0.697182 0.090 Uiso 1 1 calc GR . . . .
H30C H 0.430165 0.723179 0.685448 0.090 Uiso 1 1 calc GR . . . .
C31 C 0.4800(4) 1.044(2) 0.6087(5) 0.055(4) Uani 1 1 d . . . . .
H31 H 0.488366 1.114929 0.590453 0.065 Uiso 1 1 calc R . . . .
C32 C 0.5182(4) 0.956(2) 0.6385(5) 0.065(4) Uani 1 1 d . . . . .
H32A H 0.513071 0.911411 0.661213 0.098 Uiso 1 1 calc GR . . . .
H32B H 0.540243 1.039119 0.648394 0.098 Uiso 1 1 calc GR . . . .
H32C H 0.525549 0.862929 0.624930 0.098 Uiso 1 1 calc GR . . . .
C33 C 0.4620(5) 1.167(2) 0.6300(5) 0.070(5) Uani 1 1 d . . . . .
H33A H 0.438144 1.222576 0.610022 0.105 Uiso 1 1 calc GR . . . .
H33B H 0.481966 1.253785 0.644536 0.105 Uiso 1 1 calc GR . . . .
H33C H 0.454275 1.103530 0.649070 0.105 Uiso 1 1 calc GR . . . .
C34 C 0.4670(4) 0.7340(18) 0.5598(4) 0.041(3) Uani 1 1 d . . . . .
H34 H 0.488121 0.679991 0.584000 0.049 Uiso 1 1 calc R . . . .
C35 C 0.4378(4) 0.600(2) 0.5362(5) 0.062(4) Uani 1 1 d . . . . .
H35A H 0.426618 0.543245 0.553533 0.093 Uiso 1 1 calc GR . . . .
H35B H 0.451567 0.516068 0.526263 0.093 Uiso 1 1 calc GR . . . .
H35C H 0.415910 0.652834 0.513392 0.093 Uiso 1 1 calc GR . . . .
C36 C 0.4874(4) 0.817(2) 0.5347(4) 0.056(4) Uani 1 1 d . . . . .
H36A H 0.467575 0.884619 0.513103 0.083 Uiso 1 1 calc GR . . . .
H36B H 0.498364 0.728390 0.522953 0.083 Uiso 1 1 calc GR . . . .
H36C H 0.509193 0.891148 0.551887 0.083 Uiso 1 1 calc GR . . . .
C37 C 0.2961(4) 1.0866(16) 0.4432(4) 0.038(3) Uani 1 1 d . . . . .
H37 H 0.307743 1.159211 0.427827 0.045 Uiso 1 1 calc R . . . .
C38 C 0.2517(4) 1.127(2) 0.4274(4) 0.052(4) Uani 1 1 d . . . . .
H38A H 0.239487 1.062165 0.442708 0.077 Uiso 1 1 calc GR . . . .
H38B H 0.238819 1.095899 0.398958 0.077 Uiso 1 1 calc GR . . . .
H38C H 0.248115 1.249060 0.430482 0.077 Uiso 1 1 calc GR . . . .
C39 C 0.3030(5) 0.899(2) 0.4345(4) 0.060(4) Uani 1 1 d . . . . .
H39A H 0.331907 0.874959 0.445664 0.090 Uiso 1 1 calc GR . . . .
H39B H 0.291624 0.879947 0.405414 0.090 Uiso 1 1 calc GR . . . .
H39C H 0.289760 0.823800 0.447021 0.090 Uiso 1 1 calc GR . . . .
C40 C 0.3140(4) 1.3607(18) 0.5030(4) 0.048(3) Uani 1 1 d . . . . .
H40 H 0.284508 1.377406 0.495268 0.058 Uiso 1 1 calc R . . . .
C41 C 0.3364(4) 1.401(2) 0.5469(4) 0.051(4) Uani 1 1 d . . . . .
H41A H 0.330864 1.518758 0.551937 0.076 Uiso 1 1 calc GR . . . .
H41B H 0.365377 1.386953 0.554272 0.076 Uiso 1 1 calc GR . . . .
H41C H 0.327680 1.323544 0.562944 0.076 Uiso 1 1 calc GR . . . .
C42 C 0.3279(4) 1.4724(19) 0.4762(5) 0.057(4) Uani 1 1 d . . . . .
H42A H 0.355205 1.439133 0.479781 0.085 Uiso 1 1 calc GR . . . .
H42B H 0.327870 1.592152 0.483707 0.085 Uiso 1 1 calc GR . . . .
H42C H 0.309586 1.457005 0.447957 0.085 Uiso 1 1 calc GR . . . .

loop_
_atom_site_aniso_label
_atom_site_aniso_U_11
_atom_site_aniso_U_22
_atom_site_aniso_U_33
_atom_site_aniso_U_23
_atom_site_aniso_U_13
_atom_site_aniso_U_12
Ir1 0.0306(3) 0.0387(3) 0.0323(3) -0.0002(2) 0.0097(2) 0.0012(2)
P1 0.0438(19) 0.0381(19) 0.0312(17) 0.0034(14) 0.0108(15) 0.0028(15)
P2 0.0326(16) 0.0421(19) 0.0323(16) -0.0026(14) 0.0132(13) -0.0034(14)
O1 0.036(5) 0.043(5) 0.034(5) 0.002(4) 0.009(4) -0.004(4)
O2 0.042(6) 0.069(8) 0.083(8) -0.005(6) 0.019(6) 0.010(6)
N1 0.037(6) 0.046(6) 0.026(5) 0.005(5) 0.017(4) 0.003(5)
C1 0.036(7) 0.056(9) 0.046(8) -0.007(7) 0.023(6) -0.015(7)
C2 0.041(7) 0.030(7) 0.028(6) -0.012(5) 0.009(5) -0.022(6)
C3 0.032(6) 0.044(7) 0.031(6) 0.003(6) 0.006(5) 0.005(6)
C4 0.049(8) 0.061(9) 0.037(7) 0.006(7) 0.018(6) 0.004(7)
C5 0.031(6) 0.049(8) 0.040(7) -0.011(6) 0.007(6) 0.006(6)
C6 0.041(7) 0.048(9) 0.035(7) -0.007(6) 0.007(6) 0.001(6)
C7 0.031(6) 0.048(8) 0.036(7) -0.004(6) 0.013(5) -0.009(6)
C8 0.039(7) 0.049(8) 0.035(7) 0.002(6) 0.009(6) -0.001(7)
C9 0.051(8) 0.069(10) 0.032(7) -0.004(7) 0.007(6) 0.002(8)
C10 0.048(8) 0.051(9) 0.028(6) -0.013(6) 0.017(6) 0.001(7)
C11 0.057(9) 0.072(11) 0.037(7) -0.012(7) 0.024(7) -0.004(8)
C12 0.057(8) 0.039(8) 0.035(7) -0.015(6) 0.012(6) -0.010(7)
C13 0.033(7) 0.035(8) 0.057(9) 0.002(6) 0.010(6) -0.012(6)
C14 0.044(8) 0.043(9) 0.075(11) 0.004(8) 0.009(8) -0.002(7)
C15 0.035(7) 0.070(11) 0.065(10) 0.031(8) 0.018(7) 0.005(7)
C16 0.065(10) 0.033(7) 0.058(9) -0.006(7) 0.027(8) -0.005(7)
C17 0.099(14) 0.070(13) 0.064(11) -0.010(10) 0.029(10) -0.018(11)
C18 0.076(11) 0.042(9) 0.064(10) 0.018(7) 0.031(9) 0.005(8)
C19 0.056(9) 0.061(10) 0.027(7) -0.001(7) 0.005(6) 0.002(8)
C20 0.053(10) 0.072(12) 0.068(11) -0.027(9) 0.014(8) -0.010(9)
C21 0.078(12) 0.109(16) 0.037(9) -0.005(10) 0.000(8) 0.025(12)
Ir2 0.0287(3) 0.0423(3) 0.0340(3) 0.0026(3) 0.0108(2) -0.0005(3)
P3 0.0274(15) 0.0393(18) 0.0296(16) 0.0047(14) 0.0084(13) -0.0015(14)
P4 0.0259(15) 0.0414(19) 0.0362(17) -0.0015(14) 0.0091(13) 0.0004(14)
O3 0.053(6) 0.064(7) 0.064(6) 0.007(5) 0.038(5) 0.004(5)
O4 0.020(4) 0.059(6) 0.035(5) 0.013(4) 0.006(3) 0.006(4)
N2 0.026(5) 0.054(7) 0.034(6) 0.002(5) 0.009(4) 0.000(5)
C22 0.033(7) 0.063(9) 0.026(6) -0.007(6) 0.010(5) -0.001(7)
C23 0.039(7) 0.043(8) 0.018(6) 0.004(5) 0.003(5) -0.008(6)
C24 0.028(6) 0.043(8) 0.028(6) -0.006(6) 0.005(5) -0.001(6)
C25 0.028(6) 0.042(7) 0.040(7) -0.006(6) 0.003(5) -0.014(6)
C26 0.031(6) 0.046(8) 0.033(6) -0.003(6) 0.015(5) -0.005(6)
C27 0.037(7) 0.043(8) 0.023(6) -0.003(5) 0.008(5) -0.009(6)
C28 0.023(6) 0.038(7) 0.026(6) -0.003(5) 0.002(5) 0.006(5)
C29 0.040(8) 0.080(12) 0.045(8) 0.014(8) 0.014(7) 0.002(8)
C30 0.050(9) 0.087(12) 0.043(8) 0.026(8) 0.018(7) 0.021(9)
C31 0.034(7) 0.053(9) 0.071(10) -0.005(8) 0.015(7) -0.007(7)
C32 0.049(9) 0.069(11) 0.062(10) -0.012(9) 0.005(8) -0.005(8)
C33 0.068(11) 0.063(12) 0.065(11) -0.014(9) 0.011(9) 0.002(9)
C34 0.029(6) 0.049(8) 0.039(7) -0.010(6) 0.009(6) -0.001(6)
C35 0.049(9) 0.057(10) 0.083(12) -0.017(9) 0.029(8) 0.009(8)
C36 0.054(9) 0.072(11) 0.045(8) 0.002(8) 0.023(7) 0.009(8)
C37 0.048(8) 0.027(7) 0.039(7) 0.001(5) 0.018(6) 0.000(6)
C38 0.030(7) 0.056(9) 0.052(9) 0.010(7) -0.001(6) -0.002(7)
C39 0.063(10) 0.053(10) 0.046(9) -0.011(7) 0.003(7) 0.003(8)
C40 0.030(7) 0.045(8) 0.070(10) 0.002(7) 0.019(7) 0.010(6)
C41 0.043(8) 0.056(9) 0.043(8) -0.007(7) 0.007(6) 0.003(7)
C42 0.048(8) 0.044(9) 0.080(11) 0.008(8) 0.028(8) 0.011(7)

loop_
_atom_type_symbol
_atom_type_description
_atom_type_scat_dispersion_real
_atom_type_scat_dispersion_imag
_atom_type_scat_source
C C 0.0148 0.0070 'International Tables Vol C Tables 4.2.6.8 and 6.1.1.4'
H H 0.0000 0.0000 'International Tables Vol C Tables 4.2.6.8 and 6.1.1.4'
Ir Ir -5.4392 5.4712 'International Tables Vol C Tables 4.2.6.8 and 6.1.1.4'
N N 0.0241 0.0134 'International Tables Vol C Tables 4.2.6.8 and 6.1.1.4'
O O 0.0412 0.0250 'International Tables Vol C Tables 4.2.6.8 and 6.1.1.4'
P P 0.2596 0.3354 'International Tables Vol C Tables 4.2.6.8 and 6.1.1.4'

loop_
_geom_angle_atom_site_label_1
_geom_angle_atom_site_label_2
_geom_angle_atom_site_label_3
_geom_angle
_geom_angle_site_symmetry_1
_geom_angle_site_symmetry_3
_geom_angle_publ_flag
P1 Ir1 P2 159.30(12) . . ?
C1 Ir1 P1 100.2(4) . . ?
C1 Ir1 P2 100.1(4) . . ?
C1 Ir1 C2 178.5(6) . . ?
C2 Ir1 P1 79.0(3) . . ?
C2 Ir1 P2 80.6(3) . . ?
O1 P1 Ir1 106.7(3) . . ?
O1 P1 C16 103.5(6) . . ?
O1 P1 C19 99.9(6) . . ?
C16 P1 Ir1 116.2(5) . . ?
C19 P1 Ir1 121.2(5) . . ?
C19 P1 C16 106.7(7) . . ?
N1 P2 Ir1 105.0(3) . . ?
N1 P2 C10 109.6(6) . . ?
N1 P2 C13 104.4(6) . . ?
C10 P2 Ir1 113.8(5) . . ?
C13 P2 Ir1 120.1(5) . . ?
C13 P2 C10 103.4(6) . . ?
C3 O1 P1 113.6(7) . . ?
C7 N1 P2 116.8(8) . . ?
C7 N1 C8 118.6(10) . . ?
C8 N1 P2 124.2(8) . . ?
O2 C1 Ir1 175.1(12) . . ?
C3 C2 Ir1 121.0(9) . . ?
C3 C2 C7 117.5(12) . . ?
C7 C2 Ir1 121.5(9) . . ?
O1 C3 C4 117.0(11) . . ?
C2 C3 O1 119.6(11) . . ?
C2 C3 C4 123.4(12) . . ?
C3 C4 H4 121.5 . . ?
C5 C4 C3 116.9(12) . . ?
C5 C4 H4 121.5 . . ?
C4 C5 H5 118.9 . . ?
C4 C5 C6 122.2(12) . . ?
C6 C5 H5 118.9 . . ?
C5 C6 H6 120.0 . . ?
C7 C6 C5 119.9(13) . . ?
C7 C6 H6 120.0 . . ?
N1 C7 C2 115.9(11) . . ?
C6 C7 N1 124.2(12) . . ?
C6 C7 C2 119.9(11) . . ?
N1 C8 H8A 108.4 . . ?
N1 C8 H8B 108.4 . . ?
N1 C8 C9 115.4(12) . . ?
H8A C8 H8B 107.5 . . ?
C9 C8 H8A 108.4 . . ?
C9 C8 H8B 108.4 . . ?
C8 C9 H9A 109.5 . . ?
C8 C9 H9B 109.5 . . ?
C8 C9 H9C 109.5 . . ?
H9A C9 H9B 109.5 . . ?
H9A C9 H9C 109.5 . . ?
H9B C9 H9C 109.5 . . ?
P2 C10 H10 107.1 . . ?
C11 C10 P2 117.0(10) . . ?
C11 C10 H10 107.1 . . ?
C11 C10 C12 111.1(11) . . ?
C12 C10 P2 107.0(8) . . ?
C12 C10 H10 107.1 . . ?
C10 C11 H11A 109.5 . . ?
C10 C11 H11B 109.5 . . ?
C10 C11 H11C 109.5 . . ?
H11A C11 H11B 109.5 . . ?
H11A C11 H11C 109.5 . . ?
H11B C11 H11C 109.5 . . ?
C10 C12 H12A 109.5 . . ?
C10 C12 H12B 109.5 . . ?
C10 C12 H12C 109.5 . . ?
H12A C12 H12B 109.5 . . ?
H12A C12 H12C 109.5 . . ?
H12B C12 H12C 109.5 . . ?
P2 C13 H13 108.3 . . ?
C14 C13 P2 110.1(10) . . ?
C14 C13 H13 108.3 . . ?
C14 C13 C15 112.5(12) . . ?
C15 C13 P2 109.2(10) . . ?
C15 C13 H13 108.3 . . ?
C13 C14 H14A 109.5 . . ?
C13 C14 H14B 109.5 . . ?
C13 C14 H14C 109.5 . . ?
H14A C14 H14B 109.5 . . ?
H14A C14 H14C 109.5 . . ?
H14B C14 H14C 109.5 . . ?
C13 C15 H15A 109.5 . . ?
C13 C15 H15B 109.5 . . ?
C13 C15 H15C 109.5 . . ?
H15A C15 H15B 109.5 . . ?
H15A C15 H15C 109.5 . . ?
H15B C15 H15C 109.5 . . ?
P1 C16 H16 107.7 . . ?
C17 C16 P1 109.3(12) . . ?
C17 C16 H16 107.7 . . ?
C17 C16 C18 111.9(14) . . ?
C18 C16 P1 112.4(10) . . ?
C18 C16 H16 107.7 . . ?
C16 C17 H17A 109.5 . . ?
C16 C17 H17B 109.5 . . ?
C16 C17 H17C 109.5 . . ?
H17A C17 H17B 109.5 . . ?
H17A C17 H17C 109.5 . . ?
H17B C17 H17C 109.5 . . ?
C16 C18 H18A 109.5 . . ?
C16 C18 H18B 109.5 . . ?
C16 C18 H18C 109.5 . . ?
H18A C18 H18B 109.5 . . ?
H18A C18 H18C 109.5 . . ?
H18B C18 H18C 109.5 . . ?
P1 C19 H19 107.7 . . ?
C20 C19 P1 110.7(10) . . ?
C20 C19 H19 107.7 . . ?
C20 C19 C21 112.5(15) . . ?
C21 C19 P1 110.3(10) . . ?
C21 C19 H19 107.7 . . ?
C19 C20 H20A 109.5 . . ?
C19 C20 H20B 109.5 . . ?
C19 C20 H20C 109.5 . . ?
H20A C20 H20B 109.5 . . ?
H20A C20 H20C 109.5 . . ?
H20B C20 H20C 109.5 . . ?
C19 C21 H21A 109.5 . . ?
C19 C21 H21B 109.5 . . ?
C19 C21 H21C 109.5 . . ?
H21A C21 H21B 109.5 . . ?
H21A C21 H21C 109.5 . . ?
H21B C21 H21C 109.5 . . ?
P3 Ir2 P4 159.73(11) . . ?
C22 Ir2 P3 100.2(4) . . ?
C22 Ir2 P4 99.9(4) . . ?
C22 Ir2 C23 179.4(6) . . ?
C23 Ir2 P3 79.2(4) . . ?
C23 Ir2 P4 80.6(4) . . ?
O4 P3 Ir2 106.3(3) . . ?
O4 P3 C37 101.5(5) . . ?
O4 P3 C40 100.7(6) . . ?
C37 P3 Ir2 120.5(4) . . ?
C37 P3 C40 106.5(6) . . ?
C40 P3 Ir2 118.1(5) . . ?
N2 P4 Ir2 105.1(4) . . ?
N2 P4 C31 107.4(6) . . ?
N2 P4 C34 106.5(6) . . ?
C31 P4 Ir2 113.1(5) . . ?
C31 P4 C34 105.6(6) . . ?
C34 P4 Ir2 118.5(4) . . ?
C24 O4 P3 115.2(7) . . ?
C28 N2 P4 116.1(8) . . ?
C28 N2 C29 118.0(10) . . ?
C29 N2 P4 124.5(9) . . ?
O3 C22 Ir2 177.1(13) . . ?
C24 C23 Ir2 122.1(9) . . ?
C24 C23 C28 115.4(11) . . ?
C28 C23 Ir2 122.5(9) . . ?
O4 C24 C23 116.8(10) . . ?
C25 C24 O4 118.1(10) . . ?
C25 C24 C23 125.1(12) . . ?
C24 C25 H25 121.8 . . ?
C26 C25 C24 116.4(11) . . ?
C26 C25 H25 121.8 . . ?
C25 C26 H26 118.8 . . ?
C25 C26 C27 122.4(11) . . ?
C27 C26 H26 118.8 . . ?
C26 C27 H27 120.0 . . ?
C28 C27 C26 120.0(11) . . ?
C28 C27 H27 120.0 . . ?
N2 C28 C23 115.7(11) . . ?
C27 C28 N2 123.6(11) . . ?
C27 C28 C23 120.6(11) . . ?
N2 C29 H29A 108.4 . . ?
N2 C29 H29B 108.4 . . ?
N2 C29 C30 115.6(14) . . ?
H29A C29 H29B 107.4 . . ?
C30 C29 H29A 108.4 . . ?
C30 C29 H29B 108.4 . . ?
C29 C30 H30A 109.5 . . ?
C29 C30 H30B 109.5 . . ?
C29 C30 H30C 109.5 . . ?
H30A C30 H30B 109.5 . . ?
H30A C30 H30C 109.5 . . ?
H30B C30 H30C 109.5 . . ?
P4 C31 H31 106.8 . . ?
C32 C31 P4 114.7(11) . . ?
C32 C31 H31 106.8 . . ?
C33 C31 P4 109.4(10) . . ?
C33 C31 H31 106.8 . . ?
C33 C31 C32 111.9(13) . . ?
C31 C32 H32A 109.5 . . ?
C31 C32 H32B 109.5 . . ?
C31 C32 H32C 109.5 . . ?
H32A C32 H32B 109.5 . . ?
H32A C32 H32C 109.5 . . ?
H32B C32 H32C 109.5 . . ?
C31 C33 H33A 109.5 . . ?
C31 C33 H33B 109.5 . . ?
C31 C33 H33C 109.5 . . ?
H33A C33 H33B 109.5 . . ?
H33A C33 H33C 109.5 . . ?
H33B C33 H33C 109.5 . . ?
P4 C34 H34 108.8 . . ?
C35 C34 P4 109.5(9) . . ?
C35 C34 H34 108.8 . . ?
C35 C34 C36 111.1(12) . . ?
C36 C34 P4 109.7(10) . . ?
C36 C34 H34 108.8 . . ?
C34 C35 H35A 109.5 . . ?
C34 C35 H35B 109.5 . . ?
C34 C35 H35C 109.5 . . ?
H35A C35 H35B 109.5 . . ?
H35A C35 H35C 109.5 . . ?
H35B C35 H35C 109.5 . . ?
C34 C36 H36A 109.5 . . ?
C34 C36 H36B 109.5 . . ?
C34 C36 H36C 109.5 . . ?
H36A C36 H36B 109.5 . . ?
H36A C36 H36C 109.5 . . ?
H36B C36 H36C 109.5 . . ?
P3 C37 H37 107.0 . . ?
C38 C37 P3 114.5(9) . . ?
C38 C37 H37 107.0 . . ?
C38 C37 C39 110.9(12) . . ?
C39 C37 P3 110.1(9) . . ?
C39 C37 H37 107.0 . . ?
C37 C38 H38A 109.5 . . ?
C37 C38 H38B 109.5 . . ?
C37 C38 H38C 109.5 . . ?
H38A C38 H38B 109.5 . . ?
H38A C38 H38C 109.5 . . ?
H38B C38 H38C 109.5 . . ?
C37 C39 H39A 109.5 . . ?
C37 C39 H39B 109.5 . . ?
C37 C39 H39C 109.5 . . ?
H39A C39 H39B 109.5 . . ?
H39A C39 H39C 109.5 . . ?
H39B C39 H39C 109.5 . . ?
P3 C40 H40 109.5 . . ?
C41 C40 P3 107.1(10) . . ?
C41 C40 H40 109.5 . . ?
C41 C40 C42 112.0(13) . . ?
C42 C40 P3 109.3(10) . . ?
C42 C40 H40 109.5 . . ?
C40 C41 H41A 109.5 . . ?
C40 C41 H41B 109.5 . . ?
C40 C41 H41C 109.5 . . ?
H41A C41 H41B 109.5 . . ?
H41A C41 H41C 109.5 . . ?
H41B C41 H41C 109.5 . . ?
C40 C42 H42A 109.5 . . ?
C40 C42 H42B 109.5 . . ?
C40 C42 H42C 109.5 . . ?
H42A C42 H42B 109.5 . . ?
H42A C42 H42C 109.5 . . ?
H42B C42 H42C 109.5 . . ?

loop_
_geom_bond_atom_site_label_1
_geom_bond_atom_site_label_2
_geom_bond_distance
_geom_bond_site_symmetry_2
_geom_bond_publ_flag
Ir1 P1 2.264(3) . ?
Ir1 P2 2.277(3) . ?
Ir1 C1 1.823(14) . ?
Ir1 C2 2.054(13) . ?
P1 O1 1.650(9) . ?
P1 C16 1.852(15) . ?
P1 C19 1.847(13) . ?
P2 N1 1.687(10) . ?
P2 C10 1.861(12) . ?
P2 C13 1.829(13) . ?
O1 C3 1.396(14) . ?
O2 C1 1.202(16) . ?
N1 C7 1.409(14) . ?
N1 C8 1.467(16) . ?
C2 C3 1.366(16) . ?
C2 C7 1.436(18) . ?
C3 C4 1.418(18) . ?
C4 H4 0.9500 . ?
C4 C5 1.374(19) . ?
C5 H5 0.9500 . ?
C5 C6 1.390(18) . ?
C6 H6 0.9500 . ?
C6 C7 1.386(18) . ?
C8 H8A 0.9900 . ?
C8 H8B 0.9900 . ?
C8 C9 1.538(18) . ?
C9 H9A 0.9800 . ?
C9 H9B 0.9800 . ?
C9 H9C 0.9800 . ?
C10 H10 1.0000 . ?
C10 C11 1.541(18) . ?
C10 C12 1.542(18) . ?
C11 H11A 0.9800 . ?
C11 H11B 0.9800 . ?
C11 H11C 0.9800 . ?
C12 H12A 0.9800 . ?
C12 H12B 0.9800 . ?
C12 H12C 0.9800 . ?
C13 H13 1.0000 . ?
C13 C14 1.53(2) . ?
C13 C15 1.539(18) . ?
C14 H14A 0.9800 . ?
C14 H14B 0.9800 . ?
C14 H14C 0.9800 . ?
C15 H15A 0.9800 . ?
C15 H15B 0.9800 . ?
C15 H15C 0.9800 . ?
C16 H16 1.0000 . ?
C16 C17 1.48(2) . ?
C16 C18 1.516(19) . ?
C17 H17A 0.9800 . ?
C17 H17B 0.9800 . ?
C17 H17C 0.9800 . ?
C18 H18A 0.9800 . ?
C18 H18B 0.9800 . ?
C18 H18C 0.9800 . ?
C19 H19 1.0000 . ?
C19 C20 1.50(2) . ?
C19 C21 1.52(2) . ?
C20 H20A 0.9800 . ?
C20 H20B 0.9800 . ?
C20 H20C 0.9800 . ?
C21 H21A 0.9800 . ?
C21 H21B 0.9800 . ?
C21 H21C 0.9800 . ?
Ir2 P3 2.262(3) . ?
Ir2 P4 2.275(3) . ?
Ir2 C22 1.837(13) . ?
Ir2 C23 2.041(12) . ?
P3 O4 1.658(8) . ?
P3 C37 1.814(13) . ?
P3 C40 1.853(15) . ?
P4 N2 1.709(11) . ?
P4 C31 1.845(15) . ?
P4 C34 1.848(13) . ?
O3 C22 1.166(15) . ?
O4 C24 1.392(14) . ?
N2 C28 1.414(14) . ?
N2 C29 1.465(18) . ?
C23 C24 1.407(17) . ?
C23 C28 1.441(16) . ?
C24 C25 1.382(17) . ?
C25 H25 0.9500 . ?
C25 C26 1.376(17) . ?
C26 H26 0.9500 . ?
C26 C27 1.403(16) . ?
C27 H27 0.9500 . ?
C27 C28 1.367(16) . ?
C29 H29A 0.9900 . ?
C29 H29B 0.9900 . ?
C29 C30 1.509(19) . ?
C30 H30A 0.9800 . ?
C30 H30B 0.9800 . ?
C30 H30C 0.9800 . ?
C31 H31 1.0000 . ?
C31 C32 1.54(2) . ?
C31 C33 1.54(2) . ?
C32 H32A 0.9800 . ?
C32 H32B 0.9800 . ?
C32 H32C 0.9800 . ?
C33 H33A 0.9800 . ?
C33 H33B 0.9800 . ?
C33 H33C 0.9800 . ?
C34 H34 1.0000 . ?
C34 C35 1.496(19) . ?
C34 C36 1.529(18) . ?
C35 H35A 0.9800 . ?
C35 H35B 0.9800 . ?
C35 H35C 0.9800 . ?
C36 H36A 0.9800 . ?
C36 H36B 0.9800 . ?
C36 H36C 0.9800 . ?
C37 H37 1.0000 . ?
C37 C38 1.511(17) . ?
C37 C39 1.546(19) . ?
C38 H38A 0.9800 . ?
C38 H38B 0.9800 . ?
C38 H38C 0.9800 . ?
C39 H39A 0.9800 . ?
C39 H39B 0.9800 . ?
C39 H39C 0.9800 . ?
C40 H40 1.0000 . ?
C40 C41 1.503(19) . ?
C40 C42 1.54(2) . ?
C41 H41A 0.9800 . ?
C41 H41B 0.9800 . ?
C41 H41C 0.9800 . ?
C42 H42A 0.9800 . ?
C42 H42B 0.9800 . ?
C42 H42C 0.9800 . ?
